data_4109373
loop_
_publ_author_name
'Haiyan Li'
'Anand Sundararaman'
'Krishnan Venkatasubbaiah'
'Frieder J\"akle'

_publ_section_title
;
 Organoborane Acceptor-Substituted Polythiophene via Side-Group Borylation
;
_journal_name_full 'Journal of the American Chemical Society'
_journal_page_first 5792
_journal_page_last 5793
_journal_paper_doi 10.1021/ja068771b
_journal_volume 129
_journal_year 2007
_chemical_formula_moiety 'C24 H30 S4 Si2'
_chemical_formula_sum 'C24 H30 S4 Si2'
_chemical_formula_weight 502.90
_chemical_name_systematic
; 
 ? 
;
_space_group_IT_number 2
_symmetry_cell_setting triclinic
_symmetry_space_group_name_Hall '-P 1'
_symmetry_space_group_name_H-M 'P -1'
_atom_sites_solution_hydrogens geom
_atom_sites_solution_primary direct
_atom_sites_solution_secondary difmap
_audit_creation_method SHELXL-97
_cell_angle_alpha 89.651(2)
_cell_angle_beta 88.840(2)
_cell_angle_gamma 79.481(2)
_cell_formula_units_Z 3
_cell_length_a 6.7152(3)
_cell_length_b 15.2227(7)
_cell_length_c 19.6615(9)
_cell_measurement_reflns_used 6028
_cell_measurement_temperature 100(2)
_cell_measurement_theta_max 64.67
_cell_measurement_theta_min 3.71
_cell_volume 1975.68(16)
_computing_cell_refinement SMART
_computing_data_collection 'SMART (Bruker, 2000)'
_computing_data_reduction 'SAINT-Plus (Bruker, 2000)'
_computing_molecular_graphics 'SHELXTL (Bruker, 2000)'
_computing_publication_material SHELXTL
_computing_structure_refinement 'SHELXL-97 (Sheldrick, 1997)'
_computing_structure_solution 'SHELXS-97 (Sheldrick, 1997)'
_diffrn_ambient_temperature 100(2)
_diffrn_measured_fraction_theta_full 0.938
_diffrn_measured_fraction_theta_max 0.938
_diffrn_measurement_device_type 'Bruker SMART CCD area-detector'
_diffrn_measurement_method '\f and \w'
_diffrn_radiation_monochromator graphite
_diffrn_radiation_source 'fine-focus sealed tube'
_diffrn_radiation_type CuK\a
_diffrn_radiation_wavelength 1.54178
_diffrn_reflns_av_R_equivalents 0.0204
_diffrn_reflns_av_sigmaI/netI 0.0222
_diffrn_reflns_limit_h_max 7
_diffrn_reflns_limit_h_min -7
_diffrn_reflns_limit_k_max 17
_diffrn_reflns_limit_k_min -17
_diffrn_reflns_limit_l_max 22
_diffrn_reflns_limit_l_min -23
_diffrn_reflns_number 16423
_diffrn_reflns_theta_full 64.97
_diffrn_reflns_theta_max 64.97
_diffrn_reflns_theta_min 2.95
_exptl_absorpt_coefficient_mu 4.251
_exptl_absorpt_correction_T_max 0.6758
_exptl_absorpt_correction_T_min 0.4162
_exptl_absorpt_correction_type multi-scan
_exptl_absorpt_process_details '(SADABS; Blessing, 1995)'
_exptl_crystal_colour colorless
_exptl_crystal_density_diffrn 1.268
_exptl_crystal_description block
_exptl_crystal_F_000 798
_exptl_crystal_size_max 0.25
_exptl_crystal_size_mid 0.12
_exptl_crystal_size_min 0.10
_refine_diff_density_max 0.361
_refine_diff_density_min -0.220
_refine_diff_density_rms 0.047
_refine_ls_extinction_coef 0.00024(7)
_refine_ls_extinction_expression Fc^*^=kFc[1+0.001xFc^2^\l^3^/sin(2\q)]^-1/4^
_refine_ls_extinction_method SHELXL
_refine_ls_goodness_of_fit_ref 1.045
_refine_ls_hydrogen_treatment constr
_refine_ls_matrix_type full
_refine_ls_number_parameters 419
_refine_ls_number_reflns 6286
_refine_ls_number_restraints 0
_refine_ls_restrained_S_all 1.045
_refine_ls_R_factor_all 0.0278
_refine_ls_R_factor_gt 0.0260
_refine_ls_shift/su_max 0.003
_refine_ls_shift/su_mean 0.000
_refine_ls_structure_factor_coef Fsqd
_refine_ls_weighting_details 'calc w=1/[\s^2^(Fo^2^)+(0.0399P)^2^+0.7645P] where P=(Fo^2^+2Fc^2^)/3'
_refine_ls_weighting_scheme calc
_refine_ls_wR_factor_gt 0.0701
_refine_ls_wR_factor_ref 0.0714
_reflns_number_gt 5864
_reflns_number_total 6286
_reflns_threshold_expression >2sigma(I)
_cod_data_source_file ja068771bsi20061207_030404.cif
_cod_data_source_block 102405
_cod_database_code 4109373

loop_
_symmetry_equiv_pos_as_xyz
'x, y, z'
'-x, -y, -z'

loop_
_atom_site_label
_atom_site_type_symbol
_atom_site_fract_x
_atom_site_fract_y
_atom_site_fract_z
_atom_site_U_iso_or_equiv
_atom_site_adp_type
_atom_site_occupancy
_atom_site_symmetry_multiplicity
_atom_site_calc_flag
_atom_site_refinement_flags
S4 S 0.08632(6) 0.86356(3) 1.041241(19) 0.02190(10) Uani 1 1 d .
S3 S 0.34880(5) 0.75109(2) 0.858190(18) 0.01784(10) Uani 1 1 d .
S6 S 0.29442(5) 0.91758(2) 0.474930(18) 0.01712(10) Uani 1 1 d .
Si2 Si 0.45769(6) 0.65135(3) 1.06973(2) 0.01695(10) Uani 1 1 d .
S2 S 0.93672(5) 0.58105(2) 0.815245(18) 0.01765(10) Uani 1 1 d .
S1 S 1.18810(6) 0.43967(3) 0.643842(19) 0.02174(10) Uani 1 1 d .
S5 S 0.59150(6) 0.84329(3) 0.286679(19) 0.02049(10) Uani 1 1 d .
Si1 Si 0.81444(6) 0.64507(3) 0.59719(2) 0.01795(11) Uani 1 1 d .
Si3 Si 0.21399(6) 1.05202(3) 0.27295(2) 0.01713(10) Uani 1 1 d .
C13 C 0.2983(2) 0.74489(10) 0.94495(7) 0.0157(3) Uani 1 1 d .
C11 C 0.6082(2) 0.65173(10) 0.93098(7) 0.0167(3) Uani 1 1 d .
H11 H 0.7265 0.6118 0.9447 0.020 Uiso 1 1 calc R
C12 C 0.4515(2) 0.68894(10) 0.97821(7) 0.0158(3) Uani 1 1 d .
C15 C -0.0801(2) 0.80431(11) 0.93960(8) 0.0214(3) Uani 1 1 d .
H15 H -0.1017 0.7744 0.8989 0.026 Uiso 1 1 calc R
C10 C 0.5764(2) 0.67747(10) 0.86465(8) 0.0159(3) Uani 1 1 d .
C14 C 0.1053(2) 0.79689(10) 0.96923(8) 0.0172(3) Uani 1 1 d .
C31 C 0.2113(2) 1.00129(10) 0.36043(7) 0.0155(3) Uani 1 1 d .
C16 C -0.2368(2) 0.86140(11) 0.97608(9) 0.0243(4) Uani 1 1 d .
H16 H -0.3739 0.8726 0.9624 0.029 Uiso 1 1 calc R
C33 C 0.0683(2) 0.99281(10) 0.47069(8) 0.0158(3) Uani 1 1 d .
C9 C 0.7043(2) 0.65002(10) 0.80517(8) 0.0160(3) Uani 1 1 d .
C34 C 0.4677(3) 1.08038(11) 0.25290(9) 0.0268(4) Uani 1 1 d .
H34A H 0.4651 1.1095 0.2082 0.040 Uiso 1 1 calc R
H34B H 0.5703 1.0256 0.2523 0.040 Uiso 1 1 calc R
H34C H 0.5010 1.1210 0.2877 0.040 Uiso 1 1 calc R
C18 C -0.2944(3) 0.96008(12) 1.08346(9) 0.0312(4) Uani 1 1 d .
H18A H -0.4381 0.9692 1.0720 0.047 Uiso 1 1 calc R
H18B H -0.2487 1.0176 1.0828 0.047 Uiso 1 1 calc R
H18C H -0.2760 0.9336 1.1290 0.047 Uiso 1 1 calc R
C20 C 0.5268(3) 0.73664(12) 1.12807(8) 0.0288(4) Uani 1 1 d .
H20A H 0.4224 0.7907 1.1269 0.043 Uiso 1 1 calc R
H20B H 0.6574 0.7512 1.1135 0.043 Uiso 1 1 calc R
H20C H 0.5370 0.7128 1.1745 0.043 Uiso 1 1 calc R
C17 C -0.1724(2) 0.89842(11) 1.03234(8) 0.0225(3) Uani 1 1 d .
C26 C 0.8452(2) 0.80185(10) 0.30068(8) 0.0215(3) Uani 1 1 d .
C19 C 0.6586(2) 0.54921(11) 1.07598(8) 0.0238(3) Uani 1 1 d .
H19A H 0.6653 0.5275 1.1231 0.036 Uiso 1 1 calc R
H19B H 0.7898 0.5639 1.0621 0.036 Uiso 1 1 calc R
H19C H 0.6263 0.5027 1.0461 0.036 Uiso 1 1 calc R
C36 C 0.0195(2) 1.15700(11) 0.27421(8) 0.0229(3) Uani 1 1 d .
H36A H 0.0453 1.1947 0.3121 0.034 Uiso 1 1 calc R
H36B H -0.1157 1.1420 0.2800 0.034 Uiso 1 1 calc R
H36C H 0.0271 1.1893 0.2312 0.034 Uiso 1 1 calc R
C8 C 0.6697(2) 0.66724(10) 0.73762(7) 0.0166(3) Uani 1 1 d .
H8 H 0.5496 0.7042 0.7221 0.020 Uiso 1 1 calc R
C28 C 0.7323(2) 0.87356(10) 0.40218(8) 0.0204(3) Uani 1 1 d .
H28 H 0.7442 0.8926 0.4476 0.025 Uiso 1 1 calc R
C32 C 0.0468(2) 1.03033(10) 0.40719(7) 0.0159(3) Uani 1 1 d .
H32 H -0.0692 1.0727 0.3950 0.019 Uiso 1 1 calc R
C30 C 0.3591(2) 0.93921(10) 0.39115(7) 0.0158(3) Uani 1 1 d .
C4 C 1.3621(2) 0.51684(11) 0.73402(8) 0.0211(3) Uani 1 1 d .
H4 H 1.3869 0.5544 0.7701 0.025 Uiso 1 1 calc R
C5 C 1.1752(2) 0.52030(10) 0.70646(7) 0.0172(3) Uani 1 1 d .
C6 C 0.9835(2) 0.57578(10) 0.72807(7) 0.0163(3) Uani 1 1 d .
C23 C 0.7329(3) 0.54905(11) 0.55408(8) 0.0256(4) Uani 1 1 d .
H23A H 0.5958 0.5444 0.5698 0.038 Uiso 1 1 calc R
H23B H 0.8265 0.4937 0.5651 0.038 Uiso 1 1 calc R
H23C H 0.7336 0.5586 0.5047 0.038 Uiso 1 1 calc R
C21 C 0.2079(3) 0.62238(11) 1.09437(9) 0.0249(4) Uani 1 1 d .
H21A H 0.1790 0.5752 1.0644 0.037 Uiso 1 1 calc R
H21B H 0.1015 0.6754 1.0900 0.037 Uiso 1 1 calc R
H21C H 0.2117 0.6013 1.1416 0.037 Uiso 1 1 calc R
C1 C 1.5635(3) 0.33542(12) 0.60661(9) 0.0314(4) Uani 1 1 d .
H1A H 1.5689 0.3604 0.5607 0.047 Uiso 1 1 calc R
H1B H 1.4968 0.2833 0.6054 0.047 Uiso 1 1 calc R
H1C H 1.7014 0.3173 0.6233 0.047 Uiso 1 1 calc R
C29 C 0.5562(2) 0.89159(10) 0.36687(8) 0.0167(3) Uani 1 1 d .
C25 C 0.9763(3) 0.74993(12) 0.24626(9) 0.0286(4) Uani 1 1 d .
H25A H 1.1177 0.7389 0.2604 0.043 Uiso 1 1 calc R
H25B H 0.9640 0.7843 0.2038 0.043 Uiso 1 1 calc R
H25C H 0.9324 0.6928 0.2391 0.043 Uiso 1 1 calc R
C7 C 0.8275(2) 0.62566(10) 0.69210(7) 0.0166(3) Uani 1 1 d .
C35 C 0.1411(3) 0.97669(12) 0.20692(8) 0.0300(4) Uani 1 1 d .
H35A H 0.1301 1.0075 0.1629 0.045 Uiso 1 1 calc R
H35B H 0.0103 0.9607 0.2196 0.045 Uiso 1 1 calc R
H35C H 0.2445 0.9223 0.2036 0.045 Uiso 1 1 calc R
C24 C 0.6205(3) 0.74748(12) 0.58169(8) 0.0266(4) Uani 1 1 d .
H24A H 0.6088 0.7584 0.5326 0.040 Uiso 1 1 calc R
H24B H 0.6617 0.7988 0.6036 0.040 Uiso 1 1 calc R
H24C H 0.4894 0.7390 0.6007 0.040 Uiso 1 1 calc R
C27 C 0.8957(2) 0.82344(11) 0.36396(9) 0.0239(4) Uani 1 1 d .
H27 H 1.0284 0.8066 0.3812 0.029 Uiso 1 1 calc R
C3 C 1.5153(2) 0.45163(11) 0.70339(8) 0.0246(4) Uani 1 1 d .
H3 H 1.6528 0.4417 0.7167 0.029 Uiso 1 1 calc R
C22 C 1.0625(3) 0.66509(12) 0.56142(8) 0.0264(4) Uani 1 1 d .
H22A H 1.0506 0.6765 0.5124 0.040 Uiso 1 1 calc R
H22B H 1.1672 0.6123 0.5693 0.040 Uiso 1 1 calc R
H22C H 1.0998 0.7170 0.5838 0.040 Uiso 1 1 calc R
C2 C 1.4461(2) 0.40477(11) 0.65314(8) 0.0226(3) Uani 1 1 d .

loop_
_atom_site_aniso_label
_atom_site_aniso_U_11
_atom_site_aniso_U_22
_atom_site_aniso_U_33
_atom_site_aniso_U_23
_atom_site_aniso_U_13
_atom_site_aniso_U_12
S4 0.0231(2) 0.0214(2) 0.0194(2) -0.00646(16) 0.00099(15) 0.00082(15)
S3 0.01933(19) 0.02131(19) 0.01181(18) 0.00100(15) 0.00192(13) -0.00114(14)
S6 0.01755(19) 0.01903(19) 0.01247(18) -0.00056(14) 0.00320(13) 0.00241(14)
Si2 0.0219(2) 0.0184(2) 0.0101(2) -0.00186(16) 0.00207(15) -0.00281(16)
S2 0.01949(19) 0.02127(19) 0.01094(18) 0.00022(14) 0.00210(13) -0.00066(14)
S1 0.0262(2) 0.01927(19) 0.0181(2) -0.00503(15) 0.00104(15) 0.00016(15)
S5 0.0226(2) 0.0220(2) 0.01458(19) -0.00525(15) 0.00352(14) 0.00155(15)
Si1 0.0234(2) 0.0191(2) 0.0104(2) -0.00083(16) 0.00246(15) -0.00155(16)
Si3 0.0222(2) 0.0174(2) 0.0118(2) -0.00068(16) 0.00294(15) -0.00389(16)
C13 0.0194(7) 0.0170(7) 0.0121(7) -0.0025(6) 0.0029(6) -0.0073(6)
C11 0.0195(7) 0.0169(7) 0.0137(7) -0.0022(6) 0.0010(6) -0.0034(6)
C12 0.0203(7) 0.0158(7) 0.0124(7) -0.0025(6) 0.0005(6) -0.0061(6)
C15 0.0217(8) 0.0223(8) 0.0207(8) -0.0017(7) 0.0023(6) -0.0055(6)
C10 0.0172(7) 0.0155(7) 0.0154(7) -0.0021(6) 0.0018(6) -0.0042(6)
C14 0.0220(8) 0.0158(7) 0.0141(7) -0.0009(6) 0.0030(6) -0.0047(6)
C31 0.0186(7) 0.0150(7) 0.0133(7) -0.0029(6) 0.0020(6) -0.0048(6)
C16 0.0194(8) 0.0251(8) 0.0278(9) 0.0019(7) 0.0002(6) -0.0028(6)
C33 0.0158(7) 0.0150(7) 0.0156(8) -0.0027(6) 0.0022(6) -0.0006(6)
C9 0.0188(7) 0.0148(7) 0.0145(7) -0.0003(6) 0.0026(6) -0.0039(6)
C34 0.0288(9) 0.0211(8) 0.0301(9) 0.0003(7) 0.0120(7) -0.0050(7)
C18 0.0315(9) 0.0259(9) 0.0320(10) -0.0048(8) 0.0070(7) 0.0050(7)
C20 0.0395(10) 0.0289(9) 0.0176(8) -0.0068(7) -0.0033(7) -0.0049(7)
C17 0.0228(8) 0.0180(8) 0.0244(9) 0.0021(7) 0.0058(6) 0.0011(6)
C26 0.0218(8) 0.0172(8) 0.0240(9) -0.0020(7) 0.0066(6) 0.0000(6)
C19 0.0267(8) 0.0265(9) 0.0165(8) 0.0028(7) -0.0002(6) -0.0005(7)
C36 0.0238(8) 0.0235(8) 0.0207(8) 0.0028(7) -0.0011(6) -0.0028(6)
C8 0.0197(7) 0.0161(7) 0.0141(7) -0.0010(6) 0.0006(6) -0.0037(6)
C28 0.0200(8) 0.0205(8) 0.0208(8) -0.0070(7) 0.0036(6) -0.0039(6)
C32 0.0161(7) 0.0156(7) 0.0155(7) -0.0012(6) 0.0015(6) -0.0014(6)
C30 0.0192(7) 0.0163(7) 0.0124(7) -0.0034(6) 0.0035(6) -0.0049(6)
C4 0.0234(8) 0.0230(8) 0.0172(8) -0.0007(7) 0.0036(6) -0.0058(6)
C5 0.0243(8) 0.0156(7) 0.0118(7) 0.0004(6) 0.0038(6) -0.0040(6)
C6 0.0225(8) 0.0159(7) 0.0112(7) -0.0012(6) 0.0032(6) -0.0058(6)
C23 0.0342(9) 0.0271(9) 0.0152(8) -0.0030(7) -0.0013(7) -0.0045(7)
C21 0.0288(9) 0.0225(8) 0.0224(8) -0.0003(7) 0.0097(7) -0.0032(7)
C1 0.0376(10) 0.0233(9) 0.0278(9) -0.0007(8) 0.0089(7) 0.0081(7)
C29 0.0204(8) 0.0150(7) 0.0147(7) -0.0035(6) 0.0047(6) -0.0035(6)
C25 0.0293(9) 0.0266(9) 0.0264(9) -0.0065(7) 0.0108(7) 0.0026(7)
C7 0.0210(8) 0.0159(7) 0.0132(7) -0.0022(6) 0.0018(6) -0.0048(6)
C35 0.0434(10) 0.0289(9) 0.0179(8) -0.0044(7) -0.0037(7) -0.0066(8)
C24 0.0323(9) 0.0278(9) 0.0171(8) 0.0018(7) -0.0022(7) 0.0013(7)
C27 0.0180(8) 0.0246(8) 0.0277(9) -0.0063(7) 0.0018(6) -0.0002(6)
C3 0.0216(8) 0.0286(9) 0.0215(8) 0.0044(7) 0.0028(6) 0.0000(7)
C22 0.0318(9) 0.0268(9) 0.0202(8) 0.0008(7) 0.0091(7) -0.0051(7)
C2 0.0268(9) 0.0190(8) 0.0194(8) 0.0045(7) 0.0046(6) 0.0021(6)

loop_
_atom_type_symbol
_atom_type_description
_atom_type_scat_dispersion_real
_atom_type_scat_dispersion_imag
_atom_type_scat_source
C C 0.0181 0.0091 'International Tables Vol C Tables 4.2.6.8 and 6.1.1.4'
H H 0.0000 0.0000 'International Tables Vol C Tables 4.2.6.8 and 6.1.1.4'
Si Si 0.2541 0.3302 'International Tables Vol C Tables 4.2.6.8 and 6.1.1.4'
S S 0.3331 0.5567 'International Tables Vol C Tables 4.2.6.8 and 6.1.1.4'

loop_
_geom_angle_atom_site_label_1
_geom_angle_atom_site_label_2
_geom_angle_atom_site_label_3
_geom_angle
_geom_angle_site_symmetry_1
_geom_angle_site_symmetry_3
C17 S4 C14 92.52(8) . .
C10 S3 C13 92.16(7) . .
C33 S6 C30 92.03(7) . .
C20 Si2 C21 111.32(8) . .
C20 Si2 C19 107.38(8) . .
C21 Si2 C19 109.22(8) . .
C20 Si2 C12 112.25(7) . .
C21 Si2 C12 109.25(7) . .
C19 Si2 C12 107.29(7) . .
C9 S2 C6 92.11(7) . .
C2 S1 C5 92.69(8) . .
C26 S5 C29 92.47(7) . .
C23 Si1 C24 108.33(8) . .
C23 Si1 C22 111.03(8) . .
C24 Si1 C22 107.97(8) . .
C23 Si1 C7 110.41(7) . .
C24 Si1 C7 107.82(7) . .
C22 Si1 C7 111.15(7) . .
C34 Si3 C35 111.09(8) . .
C34 Si3 C36 109.11(8) . .
C35 Si3 C36 107.90(8) . .
C34 Si3 C31 110.28(8) . .
C35 Si3 C31 111.50(8) . .
C36 Si3 C31 106.81(7) . .
C12 C13 C14 131.95(14) . .
C12 C13 S3 112.09(11) . .
C14 C13 S3 115.96(11) . .
C10 C11 C12 115.44(14) . .
C13 C12 C11 110.30(13) . .
C13 C12 Si2 128.44(11) . .
C11 C12 Si2 120.92(11) . .
C14 C15 C16 113.04(14) . .
C11 C10 C9 128.46(14) . .
C11 C10 S3 110.01(11) . .
C9 C10 S3 121.53(12) . .
C15 C14 C13 127.44(14) . .
C15 C14 S4 110.20(11) . .
C13 C14 S4 122.31(11) . .
C30 C31 C32 110.28(13) . .
C30 C31 Si3 128.88(11) . .
C32 C31 Si3 120.72(11) . .
C17 C16 C15 113.84(15) . .
C32 C33 C33 129.41(17) . 2_576
C32 C33 S6 110.22(11) . .
C33 C33 S6 120.37(15) 2_576 .
C8 C9 C10 130.28(14) . .
C8 C9 S2 110.17(11) . .
C10 C9 S2 119.50(12) . .
C16 C17 C18 128.72(15) . .
C16 C17 S4 110.37(12) . .
C18 C17 S4 120.90(13) . .
C27 C26 C25 129.00(15) . .
C27 C26 S5 110.38(12) . .
C25 C26 S5 120.63(13) . .
C9 C8 C7 115.19(13) . .
C29 C28 C27 113.07(14) . .
C33 C32 C31 115.32(13) . .
C31 C30 C29 132.13(14) . .
C31 C30 S6 112.14(11) . .
C29 C30 S6 115.71(11) . .
C5 C4 C3 113.43(14) . .
C4 C5 C6 127.73(14) . .
C4 C5 S1 109.94(11) . .
C6 C5 S1 122.11(11) . .
C7 C6 C5 132.25(14) . .
C7 C6 S2 112.18(11) . .
C5 C6 S2 115.57(11) . .
C28 C29 C30 127.48(14) . .
C28 C29 S5 110.16(11) . .
C30 C29 S5 122.27(11) . .
C6 C7 C8 110.35(13) . .
C6 C7 Si1 127.78(11) . .
C8 C7 Si1 121.80(11) . .
C26 C27 C28 113.91(15) . .
C2 C3 C4 113.48(15) . .
C3 C2 C1 128.89(16) . .
C3 C2 S1 110.42(12) . .
C1 C2 S1 120.61(13) . .

loop_
_geom_bond_atom_site_label_1
_geom_bond_atom_site_label_2
_geom_bond_distance
_geom_bond_site_symmetry_2
S4 C17 1.7337(16) .
S4 C14 1.7361(15) .
S3 C10 1.7286(15) .
S3 C13 1.7379(15) .
S6 C33 1.7300(14) .
S6 C30 1.7397(15) .
Si2 C20 1.8646(17) .
Si2 C21 1.8650(17) .
Si2 C19 1.8687(16) .
Si2 C12 1.8839(15) .
S2 C9 1.7287(15) .
S2 C6 1.7360(15) .
S1 C2 1.7302(16) .
S1 C5 1.7335(15) .
S5 C26 1.7321(16) .
S5 C29 1.7372(15) .
Si1 C23 1.8656(17) .
Si1 C24 1.8676(16) .
Si1 C22 1.8702(17) .
Si1 C7 1.8888(15) .
Si3 C34 1.8667(17) .
Si3 C35 1.8678(17) .
Si3 C36 1.8700(16) .
Si3 C31 1.8822(15) .
C13 C12 1.383(2) .
C13 C14 1.462(2) .
C11 C10 1.369(2) .
C11 C12 1.428(2) .
C15 C14 1.371(2) .
C15 C16 1.421(2) .
C10 C9 1.454(2) .
C31 C30 1.385(2) .
C31 C32 1.431(2) .
C16 C17 1.358(2) .
C33 C32 1.369(2) .
C33 C33 1.451(3) 2_576
C9 C8 1.369(2) .
C18 C17 1.503(2) .
C26 C27 1.354(2) .
C26 C25 1.504(2) .
C8 C7 1.431(2) .
C28 C29 1.367(2) .
C28 C27 1.421(2) .
C30 C29 1.461(2) .
C4 C5 1.369(2) .
C4 C3 1.420(2) .
C5 C6 1.461(2) .
C6 C7 1.381(2) .
C1 C2 1.500(2) .
C3 C2 1.360(2) .
